data_4122006
loop_
_publ_author_name
'Carrasco, Mario'
'Mendoza, Irene'
'Faust, Michelle'
'L\'opez-Serrano, Joaqu\'in'
'Peloso, Riccardo'
'Rodr\'iguez, Amor'
'Alvarez, Eleuterio'
'Maya, Celia'
'Power, Philip P.'
'Carmona, Ernesto'

_publ_section_title
;
 Terphenyl complexes of molybdenum and tungsten with quadruple metal-metal
 bonds and bridging carboxylate ligands.
;
_journal_issue 25
_journal_name_full 'Journal of the American Chemical Society'
_journal_page_first 9173
_journal_page_last 9180
_journal_paper_doi 10.1021/ja503750a
_journal_volume 136
_journal_year 2014
_chemical_formula_moiety 'C36 H37 F9 Mo2 O6'
_chemical_formula_sum 'C36 H37 F9 Mo2 O6'
_chemical_formula_weight 928.54
_chemical_name_systematic
; 
 ? 
;
_space_group_IT_number 14
_symmetry_cell_setting monoclinic
_symmetry_space_group_name_Hall '-P 2yn'
_symmetry_space_group_name_H-M 'P 1 21/n 1'
_atom_sites_solution_hydrogens geom
_atom_sites_solution_primary direct
_atom_sites_solution_secondary difmap
_audit_creation_method SHELXL-97
_cell_angle_alpha 90.00
_cell_angle_beta 92.469(5)
_cell_angle_gamma 90.00
_cell_formula_units_Z 4
_cell_length_a 12.196(3)
_cell_length_b 17.152(4)
_cell_length_c 18.742(3)
_cell_measurement_reflns_used 9934
_cell_measurement_temperature 173(2)
_cell_measurement_theta_max 26.20
_cell_measurement_theta_min 2.29
_cell_volume 3916.9(15)
_computing_cell_refinement 'APEX2 Software Suite (Bruker, 2007)'
_computing_data_collection 'APEX2 Software Suite (Bruker, 2007)'
_computing_data_reduction 'APEX2 Software Suite (Bruker, 2007)'
_computing_molecular_graphics 'SHELXTL (Sheldrick, 2008)'
_computing_publication_material 'SHELXTL and publCIF (Westrip, 2010)'
_computing_structure_refinement 'SHELXL97 (Sheldrick, 2008)'
_computing_structure_solution 'SIR2002 (Burla et al., 2003)'
_diffrn_ambient_temperature 173(2)
_diffrn_detector_area_resol_mean 8.26
_diffrn_measured_fraction_theta_full 1.000
_diffrn_measured_fraction_theta_max 1.000
_diffrn_measurement_device_type
;
 Bruker-Nonius X8kappa APEX II CCD area detector
;
_diffrn_measurement_method 'phi and omega scans with narrow frames'
_diffrn_radiation_monochromator graphite
_diffrn_radiation_source 'fine-focus sealed tube'
_diffrn_radiation_type MoK\a
_diffrn_radiation_wavelength 0.71073
_diffrn_reflns_av_R_equivalents 0.0524
_diffrn_reflns_av_sigmaI/netI 0.0297
_diffrn_reflns_limit_h_max 14
_diffrn_reflns_limit_h_min -14
_diffrn_reflns_limit_k_max 20
_diffrn_reflns_limit_k_min -19
_diffrn_reflns_limit_l_max 15
_diffrn_reflns_limit_l_min -22
_diffrn_reflns_number 60760
_diffrn_reflns_theta_full 25.25
_diffrn_reflns_theta_max 25.25
_diffrn_reflns_theta_min 1.61
_diffrn_standards_decay_% 0
_exptl_absorpt_coefficient_mu 0.725
_exptl_absorpt_correction_T_max 0.9311
_exptl_absorpt_correction_T_min 0.9245
_exptl_absorpt_correction_type multi-scan
_exptl_absorpt_process_details
;
program SADABS, Bruker (2001).
;
_exptl_crystal_colour red
_exptl_crystal_density_diffrn 1.575
_exptl_crystal_density_method 'not measured'
_exptl_crystal_description plate
_exptl_crystal_F_000 1864
_exptl_crystal_size_max 0.11
_exptl_crystal_size_mid 0.10
_exptl_crystal_size_min 0.10
_refine_diff_density_max 1.131
_refine_diff_density_min -0.718
_refine_diff_density_rms 0.078
_refine_ls_extinction_method none
_refine_ls_goodness_of_fit_ref 1.045
_refine_ls_hydrogen_treatment constr
_refine_ls_matrix_type full
_refine_ls_number_parameters 540
_refine_ls_number_reflns 7110
_refine_ls_number_restraints 210
_refine_ls_restrained_S_all 1.211
_refine_ls_R_factor_all 0.0480
_refine_ls_R_factor_gt 0.0353
_refine_ls_shift/su_max 0.001
_refine_ls_shift/su_mean 0.000
_refine_ls_structure_factor_coef Fsqd
_refine_ls_weighting_details 'calc w=1/[\s^2^(Fo^2^)+(0.0453P)^2^+4.2454P] where P=(Fo^2^+2Fc^2^)/3'
_refine_ls_weighting_scheme calc
_refine_ls_wR_factor_gt 0.0854
_refine_ls_wR_factor_ref 0.0908
_reflns_number_gt 5842
_reflns_number_total 7110
_reflns_threshold_expression >2sigma(I)
_cod_data_source_file ja503750a_si_001.cif
_cod_data_source_block 3c
_cod_depositor_comments
;
The following automatic conversions were performed:

'_symmetry_cell_setting' value 'Monoclinic' changed to 'monoclinic'
according to
/usr/data/users/saulius/crontab/automatic-downloads/rss-feeds/ACS/lib/dictionaries/cif_core.dic
dictionary named 'cif_core.dic' version 2.4.2 from 2011-04-26.

Automatic conversion script
Id: cif_fix_values 2281 2013-09-26 08:29:07Z andrius 

 Adding full bibliography for 4122003--4122009.cif.
;
_cod_original_cell_volume 3916.9(14)
_cod_original_sg_symbol_H-M 'P 21/n'
_cod_database_code 4122006

loop_
_symmetry_equiv_pos_as_xyz
'x, y, z'
'-x+1/2, y+1/2, -z+1/2'
'-x, -y, -z'
'x-1/2, -y-1/2, z-1/2'

loop_
_atom_site_label
_atom_site_type_symbol
_atom_site_fract_x
_atom_site_fract_y
_atom_site_fract_z
_atom_site_U_iso_or_equiv
_atom_site_adp_type
_atom_site_occupancy
_atom_site_symmetry_multiplicity
_atom_site_calc_flag
_atom_site_refinement_flags
_atom_site_disorder_assembly
_atom_site_disorder_group
Mo1 Mo 0.34509(2) 0.104450(18) 0.261389(16) 0.02251(10) Uani 1 1 d . . .
Mo2 Mo 0.25829(3) 0.209713(19) 0.249415(18) 0.03015(11) Uani 1 1 d . . .
O1 O 0.4028(2) 0.13807(15) 0.36507(13) 0.0275(6) Uani 1 1 d . . .
O2 O 0.3077(2) 0.24847(15) 0.35161(14) 0.0321(6) Uani 1 1 d . . .
O3 O 0.2136(2) 0.05081(15) 0.31962(15) 0.0333(6) Uani 1 1 d . . .
O4 O 0.1249(2) 0.16361(18) 0.30337(17) 0.0417(7) Uani 1 1 d . . .
O5 O 0.2667(2) 0.05732(15) 0.16796(14) 0.0296(6) Uani 1 1 d . . .
O6 O 0.1743(2) 0.16935(17) 0.15627(15) 0.0403(7) Uani 1 1 d . . .
C1 C 0.4938(3) 0.1240(2) 0.20518(18) 0.0242(8) Uani 1 1 d . . .
C2 C 0.5592(3) 0.0583(2) 0.19207(19) 0.0280(8) Uani 1 1 d . . .
C3 C 0.6555(3) 0.0659(3) 0.1551(2) 0.0371(10) Uani 1 1 d . . .
H3 H 0.6996 0.0212 0.1476 0.044 Uiso 1 1 calc R . .
C4 C 0.6875(4) 0.1372(3) 0.1295(2) 0.0440(11) Uani 1 1 d . . .
H4 H 0.7522 0.1415 0.1033 0.053 Uiso 1 1 calc R . .
C5 C 0.6249(4) 0.2027(2) 0.1423(2) 0.0405(10) Uani 1 1 d . . .
H5 H 0.6471 0.2521 0.1251 0.049 Uiso 1 1 calc R . .
C6 C 0.5299(3) 0.1965(2) 0.17990(19) 0.0289(8) Uani 1 1 d . . .
C7 C 0.5315(3) -0.0209(2) 0.22143(19) 0.0258(8) Uani 1 1 d . . .
C8 C 0.5524(3) -0.0374(2) 0.2948(2) 0.0312(9) Uani 1 1 d . . .
C9 C 0.5321(3) -0.1122(3) 0.3196(2) 0.0402(10) Uani 1 1 d . . .
H9 H 0.5451 -0.1237 0.3688 0.048 Uiso 1 1 calc R . .
C10 C 0.4935(4) -0.1700(3) 0.2741(3) 0.0466(11) Uani 1 1 d . . .
H10 H 0.4809 -0.2210 0.2919 0.056 Uiso 1 1 calc R . .
C11 C 0.4732(4) -0.1539(2) 0.2031(2) 0.0408(10) Uani 1 1 d . . .
H11 H 0.4468 -0.1942 0.1721 0.049 Uiso 1 1 calc R . .
C12 C 0.4905(3) -0.0799(2) 0.1752(2) 0.0317(9) Uani 1 1 d . . .
C13 C 0.6046(3) 0.0224(3) 0.3450(2) 0.0368(10) Uani 1 1 d . . .
H13 H 0.5798 0.0751 0.3280 0.044 Uiso 1 1 calc R . .
C14 C 0.7296(4) 0.0200(4) 0.3417(3) 0.0631(15) Uani 1 1 d . . .
H14A H 0.7563 -0.0318 0.3563 0.095 Uiso 1 1 calc R . .
H14B H 0.7621 0.0595 0.3739 0.095 Uiso 1 1 calc R . .
H14C H 0.7506 0.0307 0.2928 0.095 Uiso 1 1 calc R . .
C15 C 0.5718(4) 0.0139(3) 0.4226(2) 0.0530(13) Uani 1 1 d . . .
H15A H 0.4918 0.0094 0.4240 0.079 Uiso 1 1 calc R . .
H15B H 0.5964 0.0599 0.4500 0.079 Uiso 1 1 calc R . .
H15C H 0.6062 -0.0329 0.4436 0.079 Uiso 1 1 calc R . .
C16 C 0.4689(4) -0.0668(3) 0.0959(2) 0.0405(10) Uani 1 1 d . . .
H16 H 0.4666 -0.0092 0.0872 0.049 Uiso 1 1 calc R . .
C17 C 0.5619(5) -0.1006(3) 0.0535(3) 0.0600(14) Uani 1 1 d . . .
H17A H 0.6309 -0.0744 0.0676 0.090 Uiso 1 1 calc R . .
H17B H 0.5458 -0.0925 0.0023 0.090 Uiso 1 1 calc R . .
H17C H 0.5687 -0.1565 0.0633 0.090 Uiso 1 1 calc R . .
C18 C 0.3590(4) -0.1011(3) 0.0686(3) 0.0559(13) Uani 1 1 d . . .
H18A H 0.3642 -0.1581 0.0676 0.084 Uiso 1 1 calc R . .
H18B H 0.3413 -0.0817 0.0202 0.084 Uiso 1 1 calc R . .
H18C H 0.3012 -0.0855 0.1004 0.084 Uiso 1 1 calc R . .
C19 C 0.4702(3) 0.2675(2) 0.20407(19) 0.0302(9) Uani 1 1 d . . .
C20 C 0.5140(3) 0.3088(2) 0.2637(2) 0.0322(9) Uani 1 1 d . . .
C21 C 0.4546(4) 0.3699(2) 0.2912(2) 0.0389(10) Uani 1 1 d . . .
H21 H 0.4845 0.3985 0.3309 0.047 Uiso 1 1 calc R . .
C22 C 0.3530(4) 0.3898(2) 0.2622(2) 0.0430(11) Uani 1 1 d . . .
H22 H 0.3104 0.4283 0.2846 0.052 Uiso 1 1 calc R . .
C23 C 0.3131(4) 0.3540(2) 0.2006(2) 0.0423(11) Uani 1 1 d . . .
H23 H 0.2443 0.3700 0.1799 0.051 Uiso 1 1 calc R . .
C24 C 0.3716(4) 0.2943(2) 0.1678(2) 0.0355(9) Uani 1 1 d . . .
C25 C 0.6277(4) 0.2906(3) 0.2962(2) 0.0422(11) Uani 1 1 d . . .
H25 H 0.6548 0.2430 0.2717 0.051 Uiso 1 1 calc R . .
C26 C 0.7051(5) 0.3563(4) 0.2805(4) 0.096(2) Uani 1 1 d . . .
H26A H 0.6805 0.4041 0.3036 0.145 Uiso 1 1 calc R . .
H26B H 0.7058 0.3645 0.2288 0.145 Uiso 1 1 calc R . .
H26C H 0.7792 0.3431 0.2989 0.145 Uiso 1 1 calc R . .
C27 C 0.6296(4) 0.2730(4) 0.3750(3) 0.0682(16) Uani 1 1 d . . .
H27A H 0.7054 0.2632 0.3923 0.102 Uiso 1 1 calc R . .
H27B H 0.5848 0.2267 0.3834 0.102 Uiso 1 1 calc R . .
H27C H 0.6000 0.3175 0.4006 0.102 Uiso 1 1 calc R . .
C28 C 0.3448(4) 0.2730(3) 0.0895(2) 0.0468(12) Uani 1 1 d . . .
H28 H 0.3482 0.2150 0.0842 0.056 Uiso 1 1 calc R . .
C29 C 0.4328(5) 0.3102(3) 0.0438(2) 0.0687(17) Uani 1 1 d . . .
H29A H 0.4359 0.3664 0.0529 0.103 Uiso 1 1 calc R . .
H29B H 0.4141 0.3009 -0.0069 0.103 Uiso 1 1 calc R . .
H29C H 0.5044 0.2869 0.0562 0.103 Uiso 1 1 calc R . .
C30 C 0.2325(5) 0.3016(3) 0.0612(3) 0.0662(16) Uani 1 1 d . . .
H30A H 0.1763 0.2857 0.0940 0.099 Uiso 1 1 calc R . .
H30B H 0.2158 0.2788 0.0140 0.099 Uiso 1 1 calc R . .
H30C H 0.2333 0.3585 0.0573 0.099 Uiso 1 1 calc R . .
C31 C 0.3635(3) 0.2006(2) 0.3882(2) 0.0294(8) Uani 1 1 d . . .
C32 C 0.3786(4) 0.2182(3) 0.4679(2) 0.0421(10) Uani 1 1 d . . .
F1 F 0.4662(2) 0.18471(17) 0.49754(13) 0.0560(7) Uani 1 1 d U . .
F2 F 0.2926(3) 0.1914(2) 0.50120(15) 0.0761(10) Uani 1 1 d U . .
F3 F 0.3853(3) 0.29357(17) 0.48044(15) 0.0690(9) Uani 1 1 d U . .
C33 C 0.1336(3) 0.0955(3) 0.3273(3) 0.0418(11) Uani 1 1 d . A .
C34 C 0.0420(4) 0.0640(2) 0.3714(3) 0.082(2) Uani 1 1 d D . .
F4A F -0.0398(4) 0.1150(3) 0.3727(3) 0.0665(15) Uani 0.70 1 d PDU A 1
F5A F 0.0794(5) 0.0550(4) 0.4399(3) 0.114(2) Uani 0.70 1 d PDU A 1
F6A F 0.0029(4) -0.0038(2) 0.3512(3) 0.0781(15) Uani 0.70 1 d PDU A 1
F4B F 0.0660(11) 0.0073(6) 0.4171(6) 0.106(3) Uani 0.30 1 d PDU A 2
F5B F -0.0152(9) 0.0311(7) 0.3161(5) 0.097(4) Uani 0.30 1 d PDU A 2
F6B F -0.0260(10) 0.1128(7) 0.4015(6) 0.067(4) Uani 0.30 1 d PDU A 2
C35 C 0.1954(3) 0.1006(2) 0.1380(2) 0.0355(9) Uani 1 1 d . B .
C36 C 0.1288(3) 0.0680(2) 0.0743(2) 0.0473(11) Uani 1 1 d D . .
F7A F 0.0440(4) 0.1106(3) 0.0558(3) 0.0855(16) Uani 0.70 1 d PDU B 1
F8A F 0.0977(4) -0.0034(2) 0.0835(2) 0.0608(12) Uani 0.70 1 d PDU B 1
F9A F 0.1911(4) 0.0669(3) 0.0177(2) 0.0788(14) Uani 0.70 1 d PDU B 1
F7B F 0.1500(9) -0.0042(4) 0.0570(6) 0.080(3) Uani 0.30 1 d PDU B 2
F8B F 0.1275(10) 0.1095(5) 0.0163(4) 0.081(3) Uani 0.30 1 d PDU B 2
F9B F 0.0259(5) 0.0669(7) 0.0951(6) 0.085(3) Uani 0.30 1 d PDU B 2

loop_
_atom_site_aniso_label
_atom_site_aniso_U_11
_atom_site_aniso_U_22
_atom_site_aniso_U_33
_atom_site_aniso_U_23
_atom_site_aniso_U_13
_atom_site_aniso_U_12
Mo1 0.02581(17) 0.01761(17) 0.02411(17) 0.00078(13) 0.00115(12) -0.00046(12)
Mo2 0.0384(2) 0.01992(19) 0.03158(19) -0.00045(14) -0.00468(14) 0.00405(14)
O1 0.0311(13) 0.0261(15) 0.0254(13) 0.0020(11) 0.0018(11) 0.0009(11)
O2 0.0437(16) 0.0200(14) 0.0324(14) -0.0009(12) 0.0011(12) 0.0020(12)
O3 0.0312(14) 0.0236(15) 0.0461(16) -0.0038(13) 0.0127(12) -0.0035(11)
O4 0.0309(15) 0.0326(18) 0.0618(19) -0.0092(15) 0.0038(13) 0.0037(13)
O5 0.0321(14) 0.0257(15) 0.0305(14) -0.0016(12) -0.0030(11) -0.0010(11)
O6 0.0478(17) 0.0289(17) 0.0429(17) -0.0002(14) -0.0148(13) 0.0054(13)
C1 0.0307(19) 0.023(2) 0.0188(17) -0.0007(15) 0.0004(14) -0.0054(15)
C2 0.036(2) 0.025(2) 0.0226(18) -0.0015(16) 0.0022(15) -0.0041(16)
C3 0.038(2) 0.033(2) 0.041(2) -0.0066(19) 0.0134(18) -0.0021(18)
C4 0.048(3) 0.043(3) 0.043(3) -0.003(2) 0.025(2) -0.014(2)
C5 0.056(3) 0.029(2) 0.037(2) 0.0020(19) 0.016(2) -0.015(2)
C6 0.038(2) 0.024(2) 0.0247(19) -0.0020(16) 0.0059(16) -0.0059(16)
C7 0.0252(17) 0.024(2) 0.0286(19) 0.0021(16) 0.0027(15) 0.0020(15)
C8 0.0272(19) 0.034(2) 0.032(2) 0.0035(18) 0.0048(16) 0.0035(16)
C9 0.039(2) 0.045(3) 0.037(2) 0.012(2) -0.0009(18) 0.000(2)
C10 0.045(3) 0.034(3) 0.060(3) 0.018(2) -0.003(2) -0.009(2)
C11 0.049(3) 0.025(2) 0.048(3) 0.004(2) -0.005(2) -0.0100(19)
C12 0.032(2) 0.029(2) 0.034(2) -0.0009(18) 0.0023(16) -0.0008(17)
C13 0.038(2) 0.042(3) 0.030(2) -0.0054(19) -0.0018(17) 0.0068(19)
C14 0.041(3) 0.078(4) 0.070(3) -0.033(3) -0.007(2) -0.003(3)
C15 0.072(3) 0.055(3) 0.031(2) 0.004(2) -0.002(2) 0.019(3)
C16 0.058(3) 0.030(2) 0.033(2) -0.0030(19) -0.0033(19) 0.000(2)
C17 0.079(4) 0.062(4) 0.041(3) -0.008(3) 0.013(2) -0.001(3)
C18 0.071(3) 0.054(3) 0.042(3) -0.009(2) -0.014(2) 0.000(3)
C19 0.046(2) 0.021(2) 0.0241(19) 0.0053(16) 0.0062(16) -0.0070(17)
C20 0.049(2) 0.019(2) 0.028(2) 0.0057(16) 0.0022(17) -0.0090(17)
C21 0.063(3) 0.021(2) 0.032(2) 0.0001(18) 0.002(2) -0.0094(19)
C22 0.069(3) 0.021(2) 0.039(2) 0.0015(19) 0.005(2) 0.007(2)
C23 0.060(3) 0.028(2) 0.038(2) 0.0089(19) -0.005(2) 0.010(2)
C24 0.055(3) 0.026(2) 0.0248(19) 0.0065(17) -0.0036(18) -0.0035(19)
C25 0.044(2) 0.047(3) 0.036(2) -0.005(2) -0.0006(19) -0.007(2)
C26 0.059(4) 0.113(6) 0.116(6) 0.045(5) -0.005(4) -0.040(4)
C27 0.053(3) 0.100(5) 0.050(3) 0.016(3) -0.012(2) -0.012(3)
C28 0.078(3) 0.035(3) 0.026(2) 0.0046(19) -0.009(2) -0.005(2)
C29 0.118(5) 0.061(4) 0.027(2) 0.011(2) 0.002(3) -0.015(3)
C30 0.097(4) 0.057(3) 0.042(3) 0.008(3) -0.031(3) 0.001(3)
C31 0.032(2) 0.026(2) 0.030(2) -0.0027(17) 0.0043(16) -0.0064(17)
C32 0.058(3) 0.037(3) 0.032(2) -0.005(2) 0.001(2) 0.004(2)
F1 0.0716(18) 0.0632(18) 0.0324(13) -0.0015(13) -0.0083(12) 0.0136(14)
F2 0.077(2) 0.113(3) 0.0404(15) -0.0066(16) 0.0233(14) -0.0149(19)
F3 0.108(2) 0.0480(18) 0.0494(16) -0.0192(14) -0.0161(16) 0.0101(16)
C33 0.033(2) 0.032(3) 0.061(3) -0.014(2) 0.014(2) -0.0061(19)
C34 0.054(3) 0.073(4) 0.122(6) -0.039(4) 0.041(4) -0.008(3)
F4A 0.050(2) 0.067(3) 0.085(4) -0.024(3) 0.036(3) -0.001(2)
F5A 0.117(4) 0.133(4) 0.096(3) 0.014(3) 0.049(3) -0.017(4)
F6A 0.072(3) 0.045(2) 0.122(3) -0.006(3) 0.060(3) -0.021(2)
F4B 0.108(5) 0.094(5) 0.120(5) 0.019(4) 0.045(4) -0.008(4)
F5B 0.086(5) 0.091(6) 0.118(6) -0.005(5) 0.043(5) -0.012(5)
F6B 0.069(5) 0.071(5) 0.063(6) -0.017(4) 0.023(4) 0.000(4)
C35 0.041(2) 0.031(2) 0.035(2) 0.0014(19) -0.0043(18) -0.0035(19)
C36 0.053(3) 0.044(3) 0.044(3) -0.002(2) -0.013(2) 0.000(2)
F7A 0.086(3) 0.078(3) 0.087(3) -0.020(3) -0.060(2) 0.025(2)
F8A 0.079(3) 0.052(2) 0.049(2) 0.0061(19) -0.022(2) -0.037(2)
F9A 0.086(3) 0.109(3) 0.041(2) -0.009(2) -0.001(2) -0.025(3)
F7B 0.085(5) 0.075(5) 0.077(5) -0.017(4) -0.022(4) -0.004(4)
F8B 0.094(5) 0.081(5) 0.067(4) 0.006(4) -0.026(4) -0.013(4)
F9B 0.078(4) 0.095(5) 0.079(5) -0.013(4) -0.016(4) -0.014(4)

loop_
_atom_type_symbol
_atom_type_description
_atom_type_scat_dispersion_real
_atom_type_scat_dispersion_imag
_atom_type_scat_source
C C 0.0033 0.0016 'International Tables Vol C Tables 4.2.6.8 and 6.1.1.4'
H H 0.0000 0.0000 'International Tables Vol C Tables 4.2.6.8 and 6.1.1.4'
O O 0.0106 0.0060 'International Tables Vol C Tables 4.2.6.8 and 6.1.1.4'
F F 0.0171 0.0103 'International Tables Vol C Tables 4.2.6.8 and 6.1.1.4'
Mo Mo -1.6832 0.6857 'International Tables Vol C Tables 4.2.6.8 and 6.1.1.4'

loop_
_geom_angle_atom_site_label_1
_geom_angle_atom_site_label_2
_geom_angle_atom_site_label_3
_geom_angle
Mo2 Mo1 O1 90.57(7)
Mo2 Mo1 O5 91.84(7)
O1 Mo1 O5 169.20(10)
Mo2 Mo1 C1 104.15(10)
O1 Mo1 C1 98.77(11)
O5 Mo1 C1 90.84(11)
Mo2 Mo1 O3 92.17(7)
O1 Mo1 O3 83.00(10)
O5 Mo1 O3 86.39(10)
C1 Mo1 O3 163.54(12)
O2 Mo2 Mo1 92.95(7)
O2 Mo2 O6 167.34(11)
Mo1 Mo2 O6 91.78(8)
O2 Mo2 O4 82.98(11)
Mo1 Mo2 O4 91.28(8)
O6 Mo2 O4 85.18(12)
O2 Mo2 C24 103.04(12)
Mo1 Mo2 C24 105.60(10)
O6 Mo2 C24 86.96(12)
O4 Mo2 C24 161.59(13)
C31 O1 Mo1 115.6(2)
C31 O2 Mo2 114.9(2)
C33 O3 Mo1 113.1(3)
C33 O4 Mo2 117.8(3)
C35 O5 Mo1 115.0(3)
C35 O6 Mo2 115.9(3)
C2 C1 C6 117.4(3)
C2 C1 Mo1 117.1(3)
C6 C1 Mo1 125.5(3)
C3 C2 C1 120.5(4)
C3 C2 C7 118.1(4)
C1 C2 C7 121.3(3)
C4 C3 C2 120.9(4)
C4 C3 H3 119.5
C2 C3 H3 119.5
C3 C4 C5 119.6(4)
C3 C4 H4 120.2
C5 C4 H4 120.2
C4 C5 C6 120.3(4)
C4 C5 H5 119.8
C6 C5 H5 119.8
C5 C6 C1 121.3(4)
C5 C6 C19 121.3(4)
C1 C6 C19 116.9(3)
C12 C7 C8 119.9(4)
C12 C7 C2 120.1(3)
C8 C7 C2 120.0(3)
C9 C8 C7 118.7(4)
C9 C8 C13 119.6(4)
C7 C8 C13 121.4(4)
C10 C9 C8 121.3(4)
C10 C9 H9 119.4
C8 C9 H9 119.4
C11 C10 C9 119.9(4)
C11 C10 H10 120.1
C9 C10 H10 120.1
C10 C11 C12 121.5(4)
C10 C11 H11 119.2
C12 C11 H11 119.2
C11 C12 C7 118.7(4)
C11 C12 C16 118.7(4)
C7 C12 C16 122.6(4)
C8 C13 C14 110.5(3)
C8 C13 C15 113.9(4)
C14 C13 C15 109.7(4)
C8 C13 H13 107.5
C14 C13 H13 107.5
C15 C13 H13 107.5
C13 C14 H14A 109.5
C13 C14 H14B 109.5
H14A C14 H14B 109.5
C13 C14 H14C 109.5
H14A C14 H14C 109.5
H14B C14 H14C 109.5
C13 C15 H15A 109.5
C13 C15 H15B 109.5
H15A C15 H15B 109.5
C13 C15 H15C 109.5
H15A C15 H15C 109.5
H15B C15 H15C 109.5
C12 C16 C17 110.6(4)
C12 C16 C18 112.5(4)
C17 C16 C18 109.8(4)
C12 C16 H16 107.9
C17 C16 H16 107.9
C18 C16 H16 107.9
C16 C17 H17A 109.5
C16 C17 H17B 109.5
H17A C17 H17B 109.5
C16 C17 H17C 109.5
H17A C17 H17C 109.5
H17B C17 H17C 109.5
C16 C18 H18A 109.5
C16 C18 H18B 109.5
H18A C18 H18B 109.5
C16 C18 H18C 109.5
H18A C18 H18C 109.5
H18B C18 H18C 109.5
C20 C19 C24 119.8(4)
C20 C19 C6 118.4(4)
C24 C19 C6 121.8(3)
C21 C20 C19 119.3(4)
C21 C20 C25 119.2(4)
C19 C20 C25 121.5(4)
C22 C21 C20 121.1(4)
C22 C21 H21 119.4
C20 C21 H21 119.4
C21 C22 C23 120.1(4)
C21 C22 H22 120.0
C23 C22 H22 120.0
C22 C23 C24 121.6(4)
C22 C23 H23 119.2
C24 C23 H23 119.2
C23 C24 C19 117.3(4)
C23 C24 C28 120.1(4)
C19 C24 C28 121.1(4)
C23 C24 Mo2 81.6(3)
C19 C24 Mo2 89.9(2)
C28 C24 Mo2 109.8(3)
C27 C25 C26 111.0(4)
C27 C25 C20 114.2(4)
C26 C25 C20 109.5(4)
C27 C25 H25 107.3
C26 C25 H25 107.3
C20 C25 H25 107.3
C25 C26 H26A 109.5
C25 C26 H26B 109.5
H26A C26 H26B 109.5
C25 C26 H26C 109.5
H26A C26 H26C 109.5
H26B C26 H26C 109.5
C25 C27 H27A 109.5
C25 C27 H27B 109.5
H27A C27 H27B 109.5
C25 C27 H27C 109.5
H27A C27 H27C 109.5
H27B C27 H27C 109.5
C30 C28 C24 114.0(4)
C30 C28 C29 108.0(4)
C24 C28 C29 108.0(4)
C30 C28 H28 108.9
C24 C28 H28 108.9
C29 C28 H28 108.9
C28 C29 H29A 109.5
C28 C29 H29B 109.5
H29A C29 H29B 109.5
C28 C29 H29C 109.5
H29A C29 H29C 109.5
H29B C29 H29C 109.5
C28 C30 H30A 109.5
C28 C30 H30B 109.5
H30A C30 H30B 109.5
C28 C30 H30C 109.5
H30A C30 H30C 109.5
H30B C30 H30C 109.5
O2 C31 O1 125.2(4)
O2 C31 C32 116.5(3)
O1 C31 C32 118.2(4)
F1 C32 F3 108.0(4)
F1 C32 F2 107.1(4)
F3 C32 F2 107.5(4)
F1 C32 C31 112.9(4)
F3 C32 C31 111.9(4)
F2 C32 C31 109.1(4)
O3 C33 O4 125.6(4)
O3 C33 C34 116.1(4)
O4 C33 C34 118.3(4)
F6A C34 F4B 66.5(6)
F6A C34 F6B 117.4(8)
F4B C34 F6B 108.4(5)
F6A C34 F4A 109.0(4)
F4B C34 F4A 128.3(8)
F4B C34 F5B 106.5(5)
F6B C34 F5B 106.2(5)
F4A C34 F5B 85.7(6)
F6A C34 F5A 106.2(4)
F6B C34 F5A 81.9(5)
F4A C34 F5A 106.3(4)
F5B C34 F5A 145.6(7)
F6A C34 C33 115.3(4)
F4B C34 C33 117.9(7)
F6B C34 C33 119.8(8)
F4A C34 C33 110.2(5)
F5B C34 C33 95.6(7)
F5A C34 C33 109.3(4)
O5 C35 O6 125.3(4)
O5 C35 C36 118.0(4)
O6 C35 C36 116.7(3)
F8A C36 F8B 129.5(6)
F8A C36 F7A 109.4(4)
F8B C36 F7A 59.2(5)
F8B C36 F7B 107.8(5)
F7A C36 F7B 128.9(6)
F8A C36 F9B 70.3(5)
F8B C36 F9B 106.0(4)
F7A C36 F9B 48.5(5)
F7B C36 F9B 105.0(4)
F8A C36 F9A 105.8(3)
F8B C36 F9A 47.7(5)
F7A C36 F9A 105.6(3)
F7B C36 F9A 70.3(5)
F9B C36 F9A 144.2(6)
F8A C36 C35 113.1(3)
F8B C36 C35 116.2(6)
F7A C36 C35 113.3(4)
F7B C36 C35 116.0(6)
F9B C36 C35 104.7(6)
F9A C36 C35 109.1(4)

loop_
_geom_bond_atom_site_label_1
_geom_bond_atom_site_label_2
_geom_bond_distance
Mo1 Mo2 2.1001(6)
Mo1 O1 2.118(2)
Mo1 O5 2.119(3)
Mo1 C1 2.162(4)
Mo1 O3 2.182(3)
Mo2 O2 2.091(3)
Mo2 O6 2.103(3)
Mo2 O4 2.107(3)
Mo2 C24 2.556(4)
O1 C31 1.259(5)
O2 C31 1.252(5)
O3 C33 1.254(5)
O4 C33 1.255(5)
O5 C35 1.257(5)
O6 C35 1.258(5)
C1 C2 1.409(5)
C1 C6 1.409(5)
C2 C3 1.394(5)
C2 C7 1.510(5)
C3 C4 1.377(6)
C3 H3 0.9500
C4 C5 1.386(6)
C4 H4 0.9500
C5 C6 1.386(5)
C5 H5 0.9500
C6 C19 1.498(5)
C7 C12 1.409(5)
C7 C8 1.416(5)
C8 C9 1.391(6)
C8 C13 1.513(6)
C9 C10 1.377(6)
C9 H9 0.9500
C10 C11 1.372(6)
C10 H10 0.9500
C11 C12 1.392(6)
C11 H11 0.9500
C12 C16 1.516(5)
C13 C14 1.529(6)
C13 C15 1.533(6)
C13 H13 1.0000
C14 H14A 0.9800
C14 H14B 0.9800
C14 H14C 0.9800
C15 H15A 0.9800
C15 H15B 0.9800
C15 H15C 0.9800
C16 C17 1.527(7)
C16 C18 1.532(6)
C16 H16 1.0000
C17 H17A 0.9800
C17 H17B 0.9800
C17 H17C 0.9800
C18 H18A 0.9800
C18 H18B 0.9800
C18 H18C 0.9800
C19 C20 1.409(5)
C19 C24 1.431(6)
C20 C21 1.386(6)
C20 C25 1.523(6)
C21 C22 1.374(6)
C21 H21 0.9500
C22 C23 1.378(6)
C22 H22 0.9500
C23 C24 1.404(6)
C23 H23 0.9500
C24 C28 1.535(5)
C25 C27 1.506(6)
C25 C26 1.508(7)
C25 H25 1.0000
C26 H26A 0.9800
C26 H26B 0.9800
C26 H26C 0.9800
C27 H27A 0.9800
C27 H27B 0.9800
C27 H27C 0.9800
C28 C30 1.529(7)
C28 C29 1.540(7)
C28 H28 1.0000
C29 H29A 0.9800
C29 H29B 0.9800
C29 H29C 0.9800
C30 H30A 0.9800
C30 H30B 0.9800
C30 H30C 0.9800
C31 C32 1.527(5)
C32 F1 1.314(5)
C32 F3 1.317(5)
C32 F2 1.326(5)
C33 C34 1.518(7)
C34 F6A 1.307(4)
C34 F4B 1.320(5)
C34 F6B 1.322(5)
C34 F4A 1.328(4)
C34 F5B 1.349(5)
C34 F5A 1.351(4)
C35 C36 1.521(6)
C36 F8A 1.296(4)
C36 F8B 1.299(5)
C36 F7A 1.301(4)
C36 F7B 1.309(5)
C36 F9B 1.331(5)
C36 F9A 1.332(4)

loop_
_geom_torsion_atom_site_label_1
_geom_torsion_atom_site_label_2
_geom_torsion_atom_site_label_3
_geom_torsion_atom_site_label_4
_geom_torsion
O1 Mo1 Mo2 O2 -0.91(10)
O5 Mo1 Mo2 O2 168.57(10)
C1 Mo1 Mo2 O2 -100.10(12)
O3 Mo1 Mo2 O2 82.11(11)
O1 Mo1 Mo2 O6 -169.16(11)
O5 Mo1 Mo2 O6 0.31(11)
C1 Mo1 Mo2 O6 91.65(13)
O3 Mo1 Mo2 O6 -86.14(11)
O1 Mo1 Mo2 O4 -83.94(11)
O5 Mo1 Mo2 O4 85.53(11)
C1 Mo1 Mo2 O4 176.87(12)
O3 Mo1 Mo2 O4 -0.92(11)
O1 Mo1 Mo2 C24 103.50(11)
O5 Mo1 Mo2 C24 -87.02(12)
C1 Mo1 Mo2 C24 4.31(13)
O3 Mo1 Mo2 C24 -173.48(12)
Mo2 Mo1 O1 C31 5.9(2)
O5 Mo1 O1 C31 -97.0(6)
C1 Mo1 O1 C31 110.3(3)
O3 Mo1 O1 C31 -86.2(3)
Mo1 Mo2 O2 C31 -3.8(3)
O6 Mo2 O2 C31 108.0(5)
O4 Mo2 O2 C31 87.2(3)
C24 Mo2 O2 C31 -110.5(3)
Mo2 Mo1 O3 C33 0.0(3)
O1 Mo1 O3 C33 90.3(3)
O5 Mo1 O3 C33 -91.7(3)
C1 Mo1 O3 C33 -172.4(4)
O2 Mo2 O4 C33 -90.6(3)
Mo1 Mo2 O4 C33 2.2(3)
O6 Mo2 O4 C33 93.9(3)
C24 Mo2 O4 C33 158.9(4)
Mo2 Mo1 O5 C35 -2.7(3)
O1 Mo1 O5 C35 100.1(6)
C1 Mo1 O5 C35 -106.9(3)
O3 Mo1 O5 C35 89.4(3)
O2 Mo2 O6 C35 -109.9(5)
Mo1 Mo2 O6 C35 2.0(3)
O4 Mo2 O6 C35 -89.2(3)
C24 Mo2 O6 C35 107.5(3)
Mo2 Mo1 C1 C2 -168.0(2)
O1 Mo1 C1 C2 99.2(3)
O5 Mo1 C1 C2 -75.9(3)
O3 Mo1 C1 C2 4.2(6)
Mo2 Mo1 C1 C6 11.2(3)
O1 Mo1 C1 C6 -81.6(3)
O5 Mo1 C1 C6 103.3(3)
O3 Mo1 C1 C6 -176.6(3)
C6 C1 C2 C3 -0.3(5)
Mo1 C1 C2 C3 179.0(3)
C6 C1 C2 C7 175.7(3)
Mo1 C1 C2 C7 -5.0(4)
C1 C2 C3 C4 -1.3(6)
C7 C2 C3 C4 -177.4(4)
C2 C3 C4 C5 1.8(7)
C3 C4 C5 C6 -0.7(7)
C4 C5 C6 C1 -0.9(6)
C4 C5 C6 C19 170.5(4)
C2 C1 C6 C5 1.4(6)
Mo1 C1 C6 C5 -177.8(3)
C2 C1 C6 C19 -170.4(3)
Mo1 C1 C6 C19 10.4(5)
C3 C2 C7 C12 -75.6(5)
C1 C2 C7 C12 108.3(4)
C3 C2 C7 C8 101.0(4)
C1 C2 C7 C8 -75.1(5)
C12 C7 C8 C9 0.3(5)
C2 C7 C8 C9 -176.3(4)
C12 C7 C8 C13 175.2(3)
C2 C7 C8 C13 -1.4(5)
C7 C8 C9 C10 0.6(6)
C13 C8 C9 C10 -174.3(4)
C8 C9 C10 C11 -0.7(7)
C9 C10 C11 C12 -0.1(7)
C10 C11 C12 C7 1.1(6)
C10 C11 C12 C16 178.6(4)
C8 C7 C12 C11 -1.1(6)
C2 C7 C12 C11 175.4(4)
C8 C7 C12 C16 -178.5(4)
C2 C7 C12 C16 -2.0(6)
C9 C8 C13 C14 90.5(5)
C7 C8 C13 C14 -84.3(5)
C9 C8 C13 C15 -33.5(5)
C7 C8 C13 C15 151.6(4)
C11 C12 C16 C17 -76.4(5)
C7 C12 C16 C17 101.0(5)
C11 C12 C16 C18 46.9(5)
C7 C12 C16 C18 -135.7(4)
C5 C6 C19 C20 -76.2(5)
C1 C6 C19 C20 95.6(4)
C5 C6 C19 C24 103.0(5)
C1 C6 C19 C24 -85.2(5)
C24 C19 C20 C21 7.2(5)
C6 C19 C20 C21 -173.6(3)
C24 C19 C20 C25 -169.8(4)
C6 C19 C20 C25 9.4(5)
C19 C20 C21 C22 1.1(6)
C25 C20 C21 C22 178.2(4)
C20 C21 C22 C23 -6.2(6)
C21 C22 C23 C24 2.9(7)
C22 C23 C24 C19 5.1(6)
C22 C23 C24 C28 -161.2(4)
C22 C23 C24 Mo2 90.7(4)
C20 C19 C24 C23 -10.1(6)
C6 C19 C24 C23 170.7(4)
C20 C19 C24 C28 156.1(4)
C6 C19 C24 C28 -23.1(6)
C20 C19 C24 Mo2 -90.6(3)
C6 C19 C24 Mo2 90.2(3)
O2 Mo2 C24 C23 -61.0(3)
Mo1 Mo2 C24 C23 -157.8(2)
O6 Mo2 C24 C23 111.2(3)
O4 Mo2 C24 C23 46.4(5)
O2 Mo2 C24 C19 56.7(2)
Mo1 Mo2 C24 C19 -40.2(2)
O6 Mo2 C24 C19 -131.2(2)
O4 Mo2 C24 C19 164.0(3)
O2 Mo2 C24 C28 180.0(3)
Mo1 Mo2 C24 C28 83.1(3)
O6 Mo2 C24 C28 -7.9(3)
O4 Mo2 C24 C28 -72.7(5)
C21 C20 C25 C27 57.5(6)
C19 C20 C25 C27 -125.5(5)
C21 C20 C25 C26 -67.6(6)
C19 C20 C25 C26 109.4(5)
C23 C24 C28 C30 -18.4(6)
C19 C24 C28 C30 175.7(4)
Mo2 C24 C28 C30 73.3(4)
C23 C24 C28 C29 101.6(5)
C19 C24 C28 C29 -64.2(5)
Mo2 C24 C28 C29 -166.7(3)
Mo2 O2 C31 O1 10.0(5)
Mo2 O2 C31 C32 -166.2(3)
Mo1 O1 C31 O2 -11.0(5)
Mo1 O1 C31 C32 165.2(3)
O2 C31 C32 F1 -156.7(4)
O1 C31 C32 F1 26.8(5)
O2 C31 C32 F3 -34.5(5)
O1 C31 C32 F3 149.0(4)
O2 C31 C32 F2 84.3(5)
O1 C31 C32 F2 -92.2(5)
Mo1 O3 C33 O4 1.8(6)
Mo1 O3 C33 C34 -176.2(3)
Mo2 O4 C33 O3 -2.9(6)
Mo2 O4 C33 C34 175.1(3)
O3 C33 C34 F6A -53.1(6)
O4 C33 C34 F6A 128.7(5)
O3 C33 C34 F4B 22.5(8)
O4 C33 C34 F4B -155.7(7)
O3 C33 C34 F6B 158.1(6)
O4 C33 C34 F6B -20.1(8)
O3 C33 C34 F4A -177.0(4)
O4 C33 C34 F4A 4.8(6)
O3 C33 C34 F5B -89.5(6)
O4 C33 C34 F5B 92.3(7)
O3 C33 C34 F5A 66.5(5)
O4 C33 C34 F5A -111.7(5)
Mo1 O5 C35 O6 5.2(5)
Mo1 O5 C35 C36 -174.9(3)
Mo2 O6 C35 O5 -4.9(6)
Mo2 O6 C35 C36 175.2(2)
O5 C35 C36 F8A 42.2(5)
O6 C35 C36 F8A -137.8(4)
O5 C35 C36 F8B -126.7(7)
O6 C35 C36 F8B 53.2(7)
O5 C35 C36 F7A 167.5(4)
O6 C35 C36 F7A -12.6(5)
O5 C35 C36 F7B 1.6(7)
O6 C35 C36 F7B -178.5(6)
O5 C35 C36 F9B 116.7(6)
O6 C35 C36 F9B -63.4(7)
O5 C35 C36 F9A -75.2(5)
O6 C35 C36 F9A 104.7(4)
